data_7032651
loop_
_publ_author_name
'King, Albert W.'
'Malizia, Jason P.'
'Engle, James T.'
'Ziegler, Christopher J.'
'Rack, Jeffrey J.'

_publ_section_title
;
 Ultrafast spectroscopy and structural characterization of a photochromic
 isomerizing ruthenium bis-sulfoxide complex.
;
_journal_issue 47
_journal_name_full 'Dalton transactions (Cambridge, England : 2003)'
_journal_page_first 17847
_journal_page_last 17855
_journal_paper_doi 10.1039/c4dt01402b
_journal_volume 43
_journal_year 2014
_chemical_formula_sum 'C35 H32 B2 F8 N4 O2 Ru S2'
_chemical_formula_weight 879.46
_chemical_name_systematic
; 
 ? 
;
_space_group_IT_number 43
_symmetry_cell_setting orthorhombic
_symmetry_space_group_name_Hall 'F 2 -2d'
_symmetry_space_group_name_H-M 'F d d 2'
_atom_sites_solution_hydrogens geom
_atom_sites_solution_primary direct
_atom_sites_solution_secondary difmap
_audit_creation_method SHELXL-97
_cell_angle_alpha 90.00
_cell_angle_beta 90.00
_cell_angle_gamma 90.00
_cell_formula_units_Z 8
_cell_length_a 18.280(9)
_cell_length_b 42.77(3)
_cell_length_c 9.005(5)
_cell_measurement_reflns_used 8974
_cell_measurement_temperature 100(2)
_cell_measurement_theta_max 25.20
_cell_measurement_theta_min 2.42
_cell_volume 7040(7)
_computing_cell_refinement 'Bruker SAINT'
_computing_data_collection 'Bruker APEX2'
_computing_data_reduction 'Bruker SAINT'
_computing_molecular_graphics 'Bruker SHELXTL'
_computing_publication_material 'Bruker SHELXTL'
_computing_structure_refinement 'SHELXL-97 (Sheldrick, 2008)'
_computing_structure_solution 'SHELXS-97 (Sheldrick, 2008)'
_diffrn_ambient_temperature 100(2)
_diffrn_measured_fraction_theta_full 1.000
_diffrn_measured_fraction_theta_max 1.000
_diffrn_measurement_device_type 'Bruker APEX-II CCD'
_diffrn_measurement_method '\f and \w scans'
_diffrn_radiation_monochromator graphite
_diffrn_radiation_source 'fine-focus sealed tube'
_diffrn_radiation_type MoK\a
_diffrn_radiation_wavelength 0.71073
_diffrn_reflns_av_R_equivalents 0.0417
_diffrn_reflns_av_sigmaI/netI 0.0384
_diffrn_reflns_limit_h_max 21
_diffrn_reflns_limit_h_min -21
_diffrn_reflns_limit_k_max 50
_diffrn_reflns_limit_k_min -50
_diffrn_reflns_limit_l_max 10
_diffrn_reflns_limit_l_min -10
_diffrn_reflns_number 11964
_diffrn_reflns_theta_full 25.21
_diffrn_reflns_theta_max 25.21
_diffrn_reflns_theta_min 1.90
_exptl_absorpt_coefficient_mu 0.647
_exptl_absorpt_correction_T_max 0.8761
_exptl_absorpt_correction_T_min 0.8100
_exptl_absorpt_correction_type multi-scan
_exptl_absorpt_process_details SADABS
_exptl_crystal_colour colorless
_exptl_crystal_density_diffrn 1.659
_exptl_crystal_density_meas ?
_exptl_crystal_density_method 'not measured'
_exptl_crystal_description block
_exptl_crystal_F_000 3552
_exptl_crystal_size_max 0.34
_exptl_crystal_size_mid 0.25
_exptl_crystal_size_min 0.21
_refine_diff_density_max 0.502
_refine_diff_density_min -0.245
_refine_diff_density_rms 0.056
_refine_ls_abs_structure_details 'Flack H D (1983), Acta Cryst. A39, 876-881'
_refine_ls_abs_structure_Flack 0.01(2)
_refine_ls_extinction_method none
_refine_ls_goodness_of_fit_ref 1.040
_refine_ls_hydrogen_treatment constr
_refine_ls_matrix_type full
_refine_ls_number_parameters 245
_refine_ls_number_reflns 3169
_refine_ls_number_restraints 1
_refine_ls_restrained_S_all 1.039
_refine_ls_R_factor_all 0.0235
_refine_ls_R_factor_gt 0.0231
_refine_ls_shift/su_max 0.001
_refine_ls_shift/su_mean 0.000
_refine_ls_structure_factor_coef Fsqd
_refine_ls_weighting_details 'calc w=1/[\s^2^(Fo^2^)+(0.0292P)^2^+8.2083P] where P=(Fo^2^+2Fc^2^)/3'
_refine_ls_weighting_scheme calc
_refine_ls_wR_factor_gt 0.0590
_refine_ls_wR_factor_ref 0.0592
_reflns_number_gt 3115
_reflns_number_total 3169
_reflns_threshold_expression >2sigma(I)
_cod_data_source_file c4dt01402b2.cif
_cod_data_source_block '[Ru(bpy)2(bpSOp)](BF4)2'
_cod_depositor_comments
;
The following automatic conversions were performed:

'_symmetry_cell_setting' value 'Orthorhombic' changed to
'orthorhombic' according to
/usr/data/users/saulius/crontab/automatic-downloads/rss-feeds/RSC/lib/dictionaries/cif_core.dic
dictionary named 'cif_core.dic' version 2.4.2 from 2011-04-26.

Automatic conversion script
Id: cif_fix_values 2827 2014-09-09 07:05:25Z andrius 

 Adding full bibliography for 7032651--7032652.cif.

The following automatic conversions were performed:

'_exptl_crystal_density_meas' value 'not measured' was changed to '?'
- the value is perceived as not measured.

Automatic conversion script
Id: cif_fix_values 3008 2015-01-20 13:52:24Z robertas 
;
_cod_original_cell_volume 7041(6)
_cod_original_sg_symbol_H-M Fdd2
_cod_database_code 7032651

loop_
_symmetry_equiv_pos_as_xyz
'x, y, z'
'-x, -y, z'
'-x+1/4, y+1/4, z+1/4'
'x+1/4, -y+1/4, z+1/4'
'x, y+1/2, z+1/2'
'-x, -y+1/2, z+1/2'
'-x+1/4, y+3/4, z+3/4'
'x+1/4, -y+3/4, z+3/4'
'x+1/2, y, z+1/2'
'-x+1/2, -y, z+1/2'
'-x+3/4, y+1/4, z+3/4'
'x+3/4, -y+1/4, z+3/4'
'x+1/2, y+1/2, z'
'-x+1/2, -y+1/2, z'
'-x+3/4, y+3/4, z+1/4'
'x+3/4, -y+3/4, z+1/4'

loop_
_atom_site_label
_atom_site_type_symbol
_atom_site_fract_x
_atom_site_fract_y
_atom_site_fract_z
_atom_site_U_iso_or_equiv
_atom_site_adp_type
_atom_site_occupancy
_atom_site_symmetry_multiplicity
_atom_site_calc_flag
_atom_site_refinement_flags
B1 B 0.26216(17) 0.07118(7) 0.1812(4) 0.0243(6) Uani 1 1 d .
C1 C -0.08237(14) 0.95706(6) 0.0587(3) 0.0203(6) Uani 1 1 d .
H1 H -0.1245 0.9672 0.0913 0.024 Uiso 1 1 calc R
C2 C -0.08889(14) 0.93306(6) -0.0426(3) 0.0243(6) Uani 1 1 d .
H2 H -0.1347 0.9274 -0.0786 0.029 Uiso 1 1 calc R
C3 C -0.02706(17) 0.91751(6) -0.0903(3) 0.0265(6) Uani 1 1 d .
H3 H -0.0305 0.9011 -0.1575 0.032 Uiso 1 1 calc R
C4 C 0.04065(14) 0.92701(6) -0.0356(3) 0.0234(5) Uani 1 1 d .
H4 H 0.0831 0.9169 -0.0662 0.028 Uiso 1 1 calc R
C5 C 0.04440(14) 0.95159(6) 0.0648(3) 0.0189(5) Uani 1 1 d .
C6 C 0.11331(14) 0.96256(5) 0.1322(3) 0.0182(5) Uani 1 1 d .
C7 C 0.18173(14) 0.95291(6) 0.0839(3) 0.0244(6) Uani 1 1 d .
H7 H 0.1856 0.9396 0.0028 0.029 Uiso 1 1 calc R
C8 C 0.24407(14) 0.96302(7) 0.1557(3) 0.0256(6) Uani 1 1 d .
H8 H 0.2901 0.9565 0.1244 0.031 Uiso 1 1 calc R
C9 C 0.23643(13) 0.98303(6) 0.2754(3) 0.0233(5) Uani 1 1 d .
H9 H 0.2773 0.9898 0.3278 0.028 Uiso 1 1 calc R
C10 C 0.16693(14) 0.99294(6) 0.3162(3) 0.0206(6) Uani 1 1 d .
H10 H 0.1624 1.0070 0.3944 0.025 Uiso 1 1 calc R
C11 C 0.01529(14) 0.92633(6) 0.4040(3) 0.0185(5) Uani 1 1 d .
C12 C -0.03452(14) 0.90723(6) 0.3296(3) 0.0230(6) Uani 1 1 d .
H12 H -0.0830 0.9134 0.3176 0.028 Uiso 1 1 calc R
C13 C -0.01010(15) 0.87874(5) 0.2735(5) 0.0273(6) Uani 1 1 d .
H13 H -0.0422 0.8658 0.2220 0.033 Uiso 1 1 calc R
C14 C 0.06210(15) 0.86961(6) 0.2944(3) 0.0291(6) Uani 1 1 d .
H14 H 0.0778 0.8503 0.2588 0.035 Uiso 1 1 calc R
C15 C 0.11043(15) 0.88879(6) 0.3672(3) 0.0275(6) Uani 1 1 d .
H15 H 0.1586 0.8824 0.3800 0.033 Uiso 1 1 calc R
C16 C 0.08807(15) 0.91783(6) 0.4224(3) 0.0230(6) Uani 1 1 d .
H16 H 0.1210 0.9311 0.4699 0.028 Uiso 1 1 calc R
C17 C 0.03669(14) 0.97345(6) 0.6160(3) 0.0208(5) Uani 1 1 d .
H17A H 0.0430 0.9552 0.6788 0.025 Uiso 1 1 calc R
H17B H 0.0846 0.9801 0.5822 0.025 Uiso 1 1 calc R
C18 C 0.0000 1.0000 0.7054(5) 0.0259(9) Uani 1 2 d S
H18A H -0.0368 0.9907 0.7692 0.031 Uiso 0.50 1 calc PR
H18B H 0.0368 1.0093 0.7692 0.031 Uiso 0.50 1 calc PR
F1 F 0.27046(13) 0.04534(5) 0.0918(2) 0.0592(6) Uani 1 1 d .
F2 F 0.21136(9) 0.06511(4) 0.2897(2) 0.0377(4) Uani 1 1 d .
F3 F 0.32797(9) 0.07992(5) 0.2438(2) 0.0474(5) Uani 1 1 d .
F4 F 0.23828(12) 0.09541(6) 0.0897(3) 0.0680(7) Uani 1 1 d .
N1 N -0.01732(14) 0.96634(5) 0.1120(2) 0.0173(4) Uani 1 1 d .
N2 N 0.10616(10) 0.98307(4) 0.2477(2) 0.0170(4) Uani 1 1 d .
O1 O -0.09398(9) 0.95815(4) 0.5182(2) 0.0219(4) Uani 1 1 d .
Ru1 Ru 0.0000 1.0000 0.27849(3) 0.01395(8) Uani 1 2 d S
S1 S -0.01928(4) 0.963608(15) 0.45935(7) 0.01670(14) Uani 1 1 d .

loop_
_atom_site_aniso_label
_atom_site_aniso_U_11
_atom_site_aniso_U_22
_atom_site_aniso_U_33
_atom_site_aniso_U_23
_atom_site_aniso_U_13
_atom_site_aniso_U_12
B1 0.0225(14) 0.0277(15) 0.0228(16) -0.0039(14) -0.0016(12) -0.0060(12)
C1 0.0193(13) 0.0226(12) 0.0191(15) 0.0013(10) -0.0012(10) -0.0023(10)
C2 0.0242(13) 0.0258(13) 0.0230(13) 0.0001(11) -0.0028(12) -0.0072(10)
C3 0.0340(16) 0.0232(13) 0.0222(14) -0.0053(11) 0.0015(12) -0.0063(12)
C4 0.0269(14) 0.0217(12) 0.0215(13) -0.0010(10) 0.0044(12) -0.0005(10)
C5 0.0220(13) 0.0189(11) 0.0158(13) 0.0051(10) 0.0005(9) -0.0019(10)
C6 0.0200(12) 0.0145(11) 0.0201(13) 0.0056(10) 0.0031(10) 0.0011(9)
C7 0.0239(13) 0.0195(12) 0.0298(14) -0.0012(10) 0.0079(11) 0.0010(10)
C8 0.0208(14) 0.0247(14) 0.0312(16) 0.0039(12) 0.0068(11) 0.0036(10)
C9 0.0166(10) 0.0223(14) 0.0311(14) 0.0057(12) -0.0001(12) -0.0003(10)
C10 0.0190(12) 0.0187(11) 0.0240(15) 0.0016(10) 0.0009(10) -0.0002(9)
C11 0.0232(12) 0.0136(11) 0.0186(13) 0.0044(10) 0.0035(10) 0.0011(10)
C12 0.0226(13) 0.0219(12) 0.0245(13) 0.0033(10) 0.0043(11) -0.0036(10)
C13 0.0356(15) 0.0190(11) 0.0272(13) 0.0009(16) 0.0040(15) -0.0070(10)
C14 0.0386(15) 0.0170(11) 0.0317(15) 0.0017(12) 0.0133(14) 0.0028(10)
C15 0.0270(14) 0.0261(13) 0.0294(16) 0.0039(11) 0.0035(12) 0.0084(11)
C16 0.0250(14) 0.0219(12) 0.0222(14) 0.0020(10) -0.0030(10) -0.0003(10)
C17 0.0264(14) 0.0193(12) 0.0166(13) 0.0018(10) -0.0048(11) 0.0008(10)
C18 0.031(2) 0.023(2) 0.024(2) 0.000 0.000 0.0007(14)
F1 0.0737(14) 0.0494(12) 0.0545(13) -0.0228(10) 0.0320(12) -0.0204(11)
F2 0.0280(8) 0.0467(9) 0.0384(9) -0.0098(9) 0.0093(8) -0.0047(7)
F3 0.0250(8) 0.0890(14) 0.0283(10) -0.0019(9) -0.0021(7) -0.0080(9)
F4 0.0635(14) 0.0550(13) 0.0855(18) 0.0327(12) -0.0337(13) -0.0156(11)
N1 0.0221(10) 0.0157(11) 0.0140(11) 0.0030(9) -0.0005(10) -0.0002(10)
N2 0.0167(10) 0.0154(9) 0.0188(12) 0.0032(8) 0.0018(8) 0.0012(8)
O1 0.0172(8) 0.0235(8) 0.0250(10) 0.0033(8) 0.0027(8) 0.0003(7)
Ru1 0.01342(13) 0.01430(12) 0.01414(13) 0.000 0.000 0.00044(10)
S1 0.0176(3) 0.0164(3) 0.0161(3) 0.0012(3) 0.0001(3) 0.0013(3)

loop_
_atom_type_symbol
_atom_type_description
_atom_type_scat_dispersion_real
_atom_type_scat_dispersion_imag
_atom_type_scat_source
C C 0.0033 0.0016 'International Tables Vol C Tables 4.2.6.8 and 6.1.1.4'
H H 0.0000 0.0000 'International Tables Vol C Tables 4.2.6.8 and 6.1.1.4'
N N 0.0061 0.0033 'International Tables Vol C Tables 4.2.6.8 and 6.1.1.4'
O O 0.0106 0.0060 'International Tables Vol C Tables 4.2.6.8 and 6.1.1.4'
S S 0.1246 0.1234 'International Tables Vol C Tables 4.2.6.8 and 6.1.1.4'
Ru Ru -1.2594 0.8363 'International Tables Vol C Tables 4.2.6.8 and 6.1.1.4'
F F 0.0171 0.0103 'International Tables Vol C Tables 4.2.6.8 and 6.1.1.4'
B B 0.0013 0.0007 'International Tables Vol C Tables 4.2.6.8 and 6.1.1.4'

loop_
_geom_angle_atom_site_label_1
_geom_angle_atom_site_label_2
_geom_angle_atom_site_label_3
_geom_angle
_geom_angle_site_symmetry_1
_geom_angle_site_symmetry_3
F2 B1 F1 109.8(2) . .
F2 B1 F3 110.5(2) . .
F1 B1 F3 111.1(3) . .
F2 B1 F4 110.5(3) . .
F1 B1 F4 106.6(3) . .
F3 B1 F4 108.3(3) . .
N1 C1 C2 122.2(2) . .
N1 C1 H1 118.9 . .
C2 C1 H1 118.9 . .
C1 C2 C3 119.6(2) . .
C1 C2 H2 120.2 . .
C3 C2 H2 120.2 . .
C2 C3 C4 118.5(2) . .
C2 C3 H3 120.8 . .
C4 C3 H3 120.8 . .
C5 C4 C3 119.7(2) . .
C5 C4 H4 120.2 . .
C3 C4 H4 120.2 . .
N1 C5 C4 120.9(2) . .
N1 C5 C6 115.6(2) . .
C4 C5 C6 123.4(2) . .
N2 C6 C7 121.0(2) . .
N2 C6 C5 115.8(2) . .
C7 C6 C5 123.1(2) . .
C8 C7 C6 120.3(3) . .
C8 C7 H7 119.8 . .
C6 C7 H7 119.8 . .
C7 C8 C9 118.4(2) . .
C7 C8 H8 120.8 . .
C9 C8 H8 120.8 . .
C8 C9 C10 119.2(3) . .
C8 C9 H9 120.4 . .
C10 C9 H9 120.4 . .
N2 C10 C9 122.7(2) . .
N2 C10 H10 118.6 . .
C9 C10 H10 118.6 . .
C16 C11 C12 121.9(2) . .
C16 C11 S1 122.6(2) . .
C12 C11 S1 115.2(2) . .
C13 C12 C11 118.5(3) . .
C13 C12 H12 120.7 . .
C11 C12 H12 120.7 . .
C14 C13 C12 120.1(3) . .
C14 C13 H13 119.9 . .
C12 C13 H13 119.9 . .
C15 C14 C13 120.5(2) . .
C15 C14 H14 119.7 . .
C13 C14 H14 119.7 . .
C14 C15 C16 120.8(2) . .
C14 C15 H15 119.6 . .
C16 C15 H15 119.6 . .
C11 C16 C15 118.0(2) . .
C11 C16 H16 121.0 . .
C15 C16 H16 121.0 . .
C18 C17 S1 109.56(18) . .
C18 C17 H17A 109.8 . .
S1 C17 H17A 109.8 . .
C18 C17 H17B 109.8 . .
S1 C17 H17B 109.8 . .
H17A C17 H17B 108.2 . .
C17 C18 C17 117.2(3) 2_575 .
C17 C18 H18A 108.0 2_575 .
C17 C18 H18A 108.0 . .
C17 C18 H18B 108.0 2_575 .
C17 C18 H18B 108.0 . .
H18A C18 H18B 107.2 . .
C1 N1 C5 119.1(2) . .
C1 N1 Ru1 126.21(19) . .
C5 N1 Ru1 114.54(19) . .
C10 N2 C6 118.3(2) . .
C10 N2 Ru1 126.88(16) . .
C6 N2 Ru1 114.34(16) . .
N2 Ru1 N2 164.75(11) . 2_575
N2 Ru1 N1 90.16(9) . 2_575
N2 Ru1 N1 78.93(9) 2_575 2_575
N2 Ru1 N1 78.93(9) . .
N2 Ru1 N1 90.16(9) 2_575 .
N1 Ru1 N1 89.03(13) 2_575 .
N2 Ru1 S1 90.10(6) . .
N2 Ru1 S1 100.82(6) 2_575 .
N1 Ru1 S1 179.74(8) 2_575 .
N1 Ru1 S1 91.07(7) . .
N2 Ru1 S1 100.82(6) . 2_575
N2 Ru1 S1 90.10(6) 2_575 2_575
N1 Ru1 S1 91.07(7) 2_575 2_575
N1 Ru1 S1 179.73(8) . 2_575
S1 Ru1 S1 88.83(5) . 2_575
O1 S1 C11 106.56(11) . .
O1 S1 C17 106.33(13) . .
C11 S1 C17 103.13(13) . .
O1 S1 Ru1 120.32(8) . .
C11 S1 Ru1 110.83(10) . .
C17 S1 Ru1 108.27(10) . .

loop_
_geom_bond_atom_site_label_1
_geom_bond_atom_site_label_2
_geom_bond_distance
_geom_bond_site_symmetry_2
B1 F2 1.373(4) .
B1 F1 1.376(4) .
B1 F3 1.380(4) .
B1 F4 1.394(4) .
C1 N1 1.342(3) .
C1 C2 1.379(4) .
C1 H1 0.9300 .
C2 C3 1.380(4) .
C2 H2 0.9300 .
C3 C4 1.393(4) .
C3 H3 0.9300 .
C4 C5 1.388(4) .
C4 H4 0.9300 .
C5 N1 1.361(4) .
C5 C6 1.475(4) .
C6 N2 1.367(3) .
C6 C7 1.387(4) .
C7 C8 1.380(4) .
C7 H7 0.9300 .
C8 C9 1.383(4) .
C8 H8 0.9300 .
C9 C10 1.389(4) .
C9 H9 0.9300 .
C10 N2 1.339(3) .
C10 H10 0.9300 .
C11 C16 1.389(4) .
C11 C12 1.395(4) .
C11 S1 1.786(3) .
C12 C13 1.392(4) .
C12 H12 0.9300 .
C13 C14 1.389(4) .
C13 H13 0.9300 .
C14 C15 1.372(4) .
C14 H14 0.9300 .
C15 C16 1.399(4) .
C15 H15 0.9300 .
C16 H16 0.9300 .
C17 C18 1.545(4) .
C17 S1 1.793(3) .
C17 H17A 0.9700 .
C17 H17B 0.9700 .
C18 C17 1.545(4) 2_575
C18 H18A 0.9700 .
C18 H18B 0.9700 .
N1 Ru1 2.102(2) .
N2 Ru1 2.090(2) .
O1 S1 1.4833(19) .
Ru1 N2 2.090(2) 2_575
Ru1 N1 2.102(2) 2_575
Ru1 S1 2.2802(11) .
Ru1 S1 2.2802(11) 2_575
